data_7246197
loop_
_publ_author_name
'Chakraborty, Madhuparna'
'Chakravarty, Manab'

_publ_section_title
;
 Flanking-donor-controlled diversity in mechanical-force-induced
 reversible fluorochromism and enhanced emission for carboxylic acid and
 ester linked solid-state emitters
;
_journal_issue 7
_journal_name_full CrystEngComm
_journal_page_first 1126
_journal_page_last 1135
_journal_paper_doi 10.1039/D2CE01378A
_journal_volume 25
_journal_year 2023
_chemical_formula_moiety 'C31 H24 O4'
_chemical_formula_sum 'C31 H24 O4'
_chemical_formula_weight 460.50
_space_group_crystal_system monoclinic
_space_group_IT_number 14
_space_group_name_Hall '-P 2ybc'
_space_group_name_H-M_alt 'P 1 21/c 1'
_atom_sites_solution_hydrogens mixed
_atom_sites_solution_primary direct
_audit_creation_date 2022-11-19
_audit_creation_method
;
Olex2 1.5
(compiled 2021.11.18 svn.ra9532c28 for OlexSys, GUI svn.r6427)
;
_audit_update_record
;
2022-11-28 deposited with the CCDC.	2023-01-24 downloaded from the CCDC.
;
_cell_angle_alpha 90
_cell_angle_beta 93.3160(10)
_cell_angle_gamma 90
_cell_formula_units_Z 8
_cell_length_a 15.2306(2)
_cell_length_b 33.5647(5)
_cell_length_c 9.16660(10)
_cell_measurement_reflns_used 12169
_cell_measurement_temperature 100
_cell_measurement_theta_max 78.7220
_cell_measurement_theta_min 4.8840
_cell_volume 4678.22(11)
_computing_cell_refinement 'CrysAlisPro 1.171.39.20a (Rigaku OD, 2015)'
_computing_data_collection 'CrysAlisPro 1.171.39.20a (Rigaku OD, 2015)'
_computing_data_reduction 'CrysAlisPro 1.171.39.20a (Rigaku OD, 2015)'
_computing_molecular_graphics 'Olex2 1.5 (Dolomanov et al., 2009)'
_computing_publication_material 'Olex2 1.5 (Dolomanov et al., 2009)'
_computing_structure_refinement 'SHELXL 2019/2 (Sheldrick, 2015)'
_computing_structure_solution 'SHELXS  (Sheldrick, 2008)'
_diffrn_ambient_temperature 100
_diffrn_detector 'CCD plate'
_diffrn_measured_fraction_theta_full 0.999
_diffrn_measured_fraction_theta_max 0.975
_diffrn_measurement_details
;
List of Runs (angles in degrees, time in seconds):

  # Type    Start    End  Width  t~exp~   \w     \q     \k     \f   Frames
#--------------------------------------------------------------------------
  1  \w    -72.00 -25.00   0.50    6.15    --    0.00 -77.00-180.00   94
  2  \w    -30.00  86.00   0.50    6.15    --    0.00  77.00 -90.00  232
  3  \w    -79.00 -54.00   0.50    6.15    --    0.00 -82.00 -60.00   50
  4  \w    -19.00  25.00   0.50    6.15    --    0.00 -77.00-180.00   88
  5  \w    -11.00  14.00   0.50    6.15    --    0.00 -82.00 -60.00   50
  6  \w     91.00 126.00   0.50   24.58    --  107.20 -82.00-180.00   70
  7  \w     18.00  74.00   0.50   24.58    --  107.20 -82.00-180.00  112
  8  \w     89.00 162.00   0.50   24.58    --  107.20  61.00 -60.00  146
  9  \w     83.00 192.00   0.50   24.58    --  107.20  61.00  60.00  218
 10  \w     44.00 107.00   0.50   24.58    --  107.20 -82.00-120.00  126
 11  \w     98.00 123.00   0.50   24.58    --  107.20  30.00 120.00   50
 12  \w    156.00 182.00   0.50   24.58    --  107.20  30.00 120.00   52
 13  \w     63.00 123.00   0.50   24.58    --  107.20 -82.00 120.00  120
 14  \w     51.00 126.00   0.50   24.58    --  107.20 -61.00 -30.00  150
 15  \w     18.00 131.00   0.50   24.58    --  107.20 -82.00 150.00  226
 16  \w     96.00 191.00   0.50   24.58    --  107.20  45.00   0.00  190
;
_diffrn_measurement_device 'four-circle diffractometer'
_diffrn_measurement_device_type 'XtaLAB Pro: Kappa dual home/near'
_diffrn_measurement_method '\w scans'
_diffrn_orient_matrix_type 'CrysAlisPro convention (1999,Acta A55,543-557)'
_diffrn_orient_matrix_UB_11 0.0600297000
_diffrn_orient_matrix_UB_12 0.0369268000
_diffrn_orient_matrix_UB_13 0.0120353000
_diffrn_orient_matrix_UB_21 -0.0804852000
_diffrn_orient_matrix_UB_22 0.0271585000
_diffrn_orient_matrix_UB_23 -0.0315139000
_diffrn_orient_matrix_UB_31 -0.0137501000
_diffrn_orient_matrix_UB_32 0.0024526000
_diffrn_orient_matrix_UB_33 0.1648684000
_diffrn_radiation_monochromator graphite
_diffrn_radiation_probe x-ray
_diffrn_radiation_type 'Cu K\a'
_diffrn_radiation_wavelength 1.54184
_diffrn_reflns_av_R_equivalents 0.0548
_diffrn_reflns_av_unetI/netI 0.0520
_diffrn_reflns_Laue_measured_fraction_full 0.999
_diffrn_reflns_Laue_measured_fraction_max 0.975
_diffrn_reflns_limit_h_max 19
_diffrn_reflns_limit_h_min -19
_diffrn_reflns_limit_k_max 36
_diffrn_reflns_limit_k_min -42
_diffrn_reflns_limit_l_max 11
_diffrn_reflns_limit_l_min -9
_diffrn_reflns_number 32517
_diffrn_reflns_point_group_measured_fraction_full 0.999
_diffrn_reflns_point_group_measured_fraction_max 0.975
_diffrn_reflns_theta_full 67.684
_diffrn_reflns_theta_max 79.730
_diffrn_reflns_theta_min 3.923
_diffrn_source 'fine-focus sealed X-ray tube'
_diffrn_source_type 'Enhance (Cu) X-ray Source'
_exptl_absorpt_coefficient_mu 0.687
_exptl_absorpt_correction_T_max 1.00000
_exptl_absorpt_correction_T_min 0.48198
_exptl_absorpt_correction_type multi-scan
_exptl_absorpt_process_details
;
CrysAlisPro 1.171.39.20a (Rigaku Oxford Diffraction, 2015)
Empirical absorption correction using spherical harmonics,
 implemented in SCALE3 ABSPACK scaling algorithm.
;
_exptl_crystal_colour 'clear greenish violet'
_exptl_crystal_colour_lustre clear
_exptl_crystal_colour_modifier greenish
_exptl_crystal_colour_primary violet
_exptl_crystal_density_diffrn 1.308
_exptl_crystal_description trapezoid
_exptl_crystal_F_000 1936
_exptl_crystal_size_max 0.2
_exptl_crystal_size_mid 0.2
_exptl_crystal_size_min 0.1
_refine_diff_density_max 0.677
_refine_diff_density_min -0.270
_refine_diff_density_rms 0.053
_refine_ls_extinction_method none
_refine_ls_goodness_of_fit_ref 1.037
_refine_ls_hydrogen_treatment mixed
_refine_ls_matrix_type full
_refine_ls_number_parameters 643
_refine_ls_number_reflns 9936
_refine_ls_number_restraints 2
_refine_ls_restrained_S_all 1.037
_refine_ls_R_factor_all 0.0710
_refine_ls_R_factor_gt 0.0581
_refine_ls_shift/su_max 0.000
_refine_ls_shift/su_mean 0.000
_refine_ls_structure_factor_coef Fsqd
_refine_ls_weighting_details 'w=1/[\s^2^(Fo^2^)+(0.0649P)^2^+3.4801P] where P=(Fo^2^+2Fc^2^)/3'
_refine_ls_weighting_scheme calc
_refine_ls_wR_factor_gt 0.1544
_refine_ls_wR_factor_ref 0.1617
_reflns_Friedel_coverage 0.000
_reflns_number_gt 8151
_reflns_number_total 9936
_reflns_threshold_expression 'I > 2\s(I)'
_cod_data_source_file d2ce01378a2.cif
_cod_data_source_block exp_1001-sgy-1
_cod_depositor_comments 'Adding full bibliography for 7246194--7246197.cif.'
_cod_database_code 7246197
_shelx_shelxl_version_number 2019/2
_shelx_space_group_comment
;
The symmetry employed for this shelxl refinement is uniquely defined
by the following loop, which should always be used as a source of
symmetry information in preference to the above space-group names.
They are only intended as comments.
;
_shelx_estimated_absorpt_t_max 0.934
_shelx_estimated_absorpt_t_min 0.875
_olex2_refinement_description
;
1. Fixed Uiso
 At 1.2 times of:
  All C(H) groups
 At 1.5 times of:
  All C(H,H,H) groups
2. Restrained distances
 O001-H001
 0.85 with sigma of 0.02
 O002-H002
 0.85 with sigma of 0.02
3.a Aromatic/amide H refined with riding coordinates:
 C00J(H00J), C00L(H00L), C00M(H00M), C00N(H00N), C00R(H00R), C00T(H00T),
 C00X(H00X), C00Z(H00Z), C010(H010), C012(H012), C013(H013), C014(H014),
 C015(H015), C016(H016), C017(H017), C018(H018), C019(H019), C01B(H01J),
 C01C(H01C), C01D(H01D), C01E(H01K), C01F(H01M), C01G(H01N), C01I(H01I),
 C01J(H01O), C01K(H01P), C01L(H01L), C01N(H01Q), C01O(H01R), C01P(H01S),
 C01Q(H01T), C01S(H01V), C01T(H01W), C01U(H01U)
3.b Idealised Me refined as rotating group:
 C01V(H01X,H01Y,H), C01W(H01A,H01B,H01E), C01X(H01Z,HA,HB), C01Y(H01F,H01G,H01H)
;
_smtbx_masks_void_probe_radius 1.2
_smtbx_masks_void_truncation_radius 1.2
_olex2_submission_special_instructions 'No special instructions were received'
_oxdiff_exptl_absorpt_empirical_details
;
Empirical correction (ABSPACK) includes:
- Absorption correction using spherical harmonics
- Frame scaling
;
_oxdiff_exptl_absorpt_empirical_full_max 3.055
_oxdiff_exptl_absorpt_empirical_full_min 0.427

loop_
_space_group_symop_operation_xyz
'x, y, z'
'-x, y+1/2, -z+1/2'
'-x, -y, -z'
'x, -y-1/2, z-1/2'

loop_
_atom_site_label
_atom_site_type_symbol
_atom_site_fract_x
_atom_site_fract_y
_atom_site_fract_z
_atom_site_U_iso_or_equiv
_atom_site_adp_type
_atom_site_occupancy
_atom_site_site_symmetry_order
_atom_site_calc_flag
_atom_site_refinement_flags_posn
_atom_site_refinement_flags_adp
_atom_site_refinement_flags_occupancy
_atom_site_disorder_assembly
_atom_site_disorder_group
O001 O 0.89881(10) 0.48769(5) 0.06427(17) 0.0345(3) Uani 1 1 d D . . . .
O002 O 0.51202(10) 0.49050(5) 0.81374(18) 0.0363(3) Uani 1 1 d D . . . .
O003 O 0.98335(10) 0.54219(5) 0.09639(17) 0.0359(3) Uani 1 1 d . . . . .
O004 O 0.60063(10) 0.47832(5) 1.01271(17) 0.0371(4) Uani 1 1 d . . . . .
O005 O 1.27863(10) 0.32621(5) 0.32828(17) 0.0386(4) Uani 1 1 d . . . . .
O006 O 1.14817(12) 0.31195(5) -0.24378(17) 0.0422(4) Uani 1 1 d . . . . .
O007 O 0.12757(11) 0.65288(6) 1.03068(18) 0.0443(4) Uani 1 1 d . . . . .
O008 O 0.44745(12) 0.71724(5) 0.8932(2) 0.0500(5) Uani 1 1 d . . . . .
C009 C 1.10078(12) 0.39106(6) 0.2782(2) 0.0247(4) Uani 1 1 d . . . . .
C00A C 0.38465(12) 0.64353(6) 0.6231(2) 0.0251(4) Uani 1 1 d . . . . .
C00B C 0.44278(12) 0.62334(6) 0.5295(2) 0.0249(4) Uani 1 1 d . . . . .
C00C C 1.05130(13) 0.32385(6) 0.3315(2) 0.0266(4) Uani 1 1 d . . . . .
C00D C 0.53385(12) 0.60128(6) 0.7423(2) 0.0257(4) Uani 1 1 d . . . . .
C00E C 0.40344(13) 0.64323(6) 0.7752(2) 0.0269(4) Uani 1 1 d . . . . .
C00F C 0.47752(13) 0.62275(6) 0.8356(2) 0.0266(4) Uani 1 1 d . . . . .
C00G C 0.72214(12) 0.57292(6) 0.3847(2) 0.0253(4) Uani 1 1 d . . . . .
C00H C 0.84612(13) 0.54050(6) 0.2049(2) 0.0266(4) Uani 1 1 d . . . . .
C00I C 0.91401(13) 0.52253(6) 0.1164(2) 0.0284(4) Uani 1 1 d . . . . .
C00J C 1.15828(13) 0.41777(6) 0.2082(2) 0.0274(4) Uani 1 1 d . . . . .
H00J H 1.199186 0.407356 0.143718 0.033 Uiso 1 1 calc R U . . .
C00K C 0.51642(12) 0.60227(6) 0.5894(2) 0.0255(4) Uani 1 1 d . . . . .
C00L C 0.76743(13) 0.52035(6) 0.2251(2) 0.0274(4) Uani 1 1 d . . . . .
H00L H 0.756156 0.495426 0.178556 0.033 Uiso 1 1 calc R U . . .
C00M C 0.70600(13) 0.53677(6) 0.3129(2) 0.0269(4) Uani 1 1 d . . . . .
H00M H 0.652045 0.523248 0.324375 0.032 Uiso 1 1 calc R U . . .
C00N C 0.42485(13) 0.62638(6) 0.3748(2) 0.0273(4) Uani 1 1 d . . . . .
H00N H 0.463637 0.614001 0.311159 0.033 Uiso 1 1 calc R U . . .
C00O C 1.03857(13) 0.40732(6) 0.3746(2) 0.0269(4) Uani 1 1 d . . . . .
C00P C 1.16506(13) 0.33339(6) 0.1455(2) 0.0278(4) Uani 1 1 d . . . . .
C00Q C 1.10524(12) 0.34971(6) 0.2552(2) 0.0251(4) Uani 1 1 d . . . . .
C00R C 0.31034(13) 0.66421(6) 0.5570(2) 0.0282(4) Uani 1 1 d . . . . .
H00R H 0.270569 0.677176 0.617523 0.034 Uiso 1 1 calc R U . . .
C00S C 0.98435(13) 0.38137(6) 0.4506(2) 0.0276(4) Uani 1 1 d . . . . .
C00T C 0.60619(13) 0.57963(6) 0.8099(2) 0.0283(4) Uani 1 1 d . . . . .
H00T H 0.642665 0.564344 0.750587 0.034 Uiso 1 1 calc R U . . .
C00U C 0.65319(13) 0.46363(6) 0.7808(2) 0.0284(4) Uani 1 1 d . . . . .
C00V C 0.58444(13) 0.47833(6) 0.8761(2) 0.0294(4) Uani 1 1 d . . . . .
C00W C 0.78369(13) 0.43492(6) 0.6046(2) 0.0286(4) Uani 1 1 d . . . . .
C00X C 0.57533(13) 0.58230(6) 0.4888(2) 0.0269(4) Uani 1 1 d . . . . .
H00X H 0.551009 0.562457 0.424570 0.032 Uiso 1 1 calc R U . . .
C00Y C 0.99286(13) 0.33972(6) 0.4340(2) 0.0275(4) Uani 1 1 d . . . . .
C00Z C 0.64341(14) 0.46774(6) 0.6297(2) 0.0310(4) Uani 1 1 d . . . . .
H00Z H 0.592597 0.480341 0.586006 0.037 Uiso 1 1 calc R U . . .
C010 C 0.66094(13) 0.59077(6) 0.4839(2) 0.0271(4) Uani 1 1 d . . . . .
H010 H 0.684296 0.610171 0.550966 0.033 Uiso 1 1 calc R U . . .
C011 C 0.34420(13) 0.66508(6) 0.8725(2) 0.0282(4) Uani 1 1 d . . . . .
C012 C 0.49920(14) 0.62273(7) 0.9898(2) 0.0315(4) Uani 1 1 d . . . . .
H012 H 0.462972 0.636993 1.052696 0.038 Uiso 1 1 calc R U . . .
C013 C 0.35396(13) 0.64648(6) 0.3171(2) 0.0297(4) Uani 1 1 d . . . . .
H013 H 0.343229 0.647744 0.214037 0.036 Uiso 1 1 calc R U . . .
C014 C 0.26295(13) 0.64871(6) 0.9027(2) 0.0289(4) Uani 1 1 d . . . . .
H014 H 0.245691 0.623783 0.861205 0.035 Uiso 1 1 calc R U . . .
C015 C 0.80064(14) 0.59314(6) 0.3614(2) 0.0317(4) Uani 1 1 d . . . . .
H015 H 0.812224 0.617966 0.408419 0.038 Uiso 1 1 calc R U . . .
C016 C 0.70815(14) 0.45335(6) 0.5429(2) 0.0317(4) Uani 1 1 d . . . . .
H016 H 0.700934 0.456097 0.439754 0.038 Uiso 1 1 calc R U . . .
C017 C 0.91850(14) 0.39667(6) 0.5499(2) 0.0314(4) Uani 1 1 d . . . . .
H017 H 0.924964 0.389160 0.649876 0.038 Uiso 1 1 calc R U . . .
C018 C 0.72864(14) 0.44572(6) 0.8439(2) 0.0307(4) Uani 1 1 d . . . . .
H018 H 0.735939 0.443141 0.947104 0.037 Uiso 1 1 calc R U . . .
C019 C 0.62399(14) 0.58037(7) 0.9567(2) 0.0322(4) Uani 1 1 d . . . . .
H019 H 0.672642 0.565799 0.998523 0.039 Uiso 1 1 calc R U . . .
C01A C 1.25207(14) 0.32229(6) 0.1842(2) 0.0307(4) Uani 1 1 d . . . . .
C01B C 1.15567(14) 0.45771(6) 0.2320(2) 0.0319(4) Uani 1 1 d . . . . .
H01J H 1.195128 0.474825 0.185553 0.038 Uiso 1 1 calc R U . . .
C01C C 0.29564(13) 0.66565(6) 0.4099(2) 0.0307(4) Uani 1 1 d . . . . .
H01C H 0.245929 0.679596 0.368639 0.037 Uiso 1 1 calc R U . . .
C01D C 0.86145(13) 0.57746(7) 0.2708(2) 0.0319(4) Uani 1 1 d . . . . .
H01D H 0.913553 0.591853 0.253597 0.038 Uiso 1 1 calc R U . . .
C01E C 1.13464(15) 0.32980(6) 0.0004(2) 0.0314(4) Uani 1 1 d . . . . .
H01K H 1.075964 0.337500 -0.027038 0.038 Uiso 1 1 calc R U . . .
C01F C 1.03749(14) 0.44962(6) 0.3942(2) 0.0322(4) Uani 1 1 d . . . . .
H01M H 0.996308 0.461015 0.456026 0.039 Uiso 1 1 calc R U . . .
C01G C 1.05294(14) 0.28169(6) 0.3099(2) 0.0325(4) Uani 1 1 d . . . . .
H01N H 1.089475 0.270852 0.239236 0.039 Uiso 1 1 calc R U . . .
C01H C 1.18783(15) 0.31520(6) -0.1062(2) 0.0337(5) Uani 1 1 d . . . . .
C01I C 0.57042(14) 0.60277(7) 1.0479(2) 0.0332(5) Uani 1 1 d . . . . .
H01I H 0.584418 0.603813 1.150208 0.040 Uiso 1 1 calc R U . . .
C01J C 0.85107(14) 0.42013(6) 0.5090(2) 0.0314(4) Uani 1 1 d . . . . .
H01O H 0.845915 0.428046 0.409331 0.038 Uiso 1 1 calc R U . . .
C01K C 0.79308(14) 0.43166(6) 0.7565(2) 0.0322(4) Uani 1 1 d . . . . .
H01P H 0.844452 0.419614 0.800563 0.039 Uiso 1 1 calc R U . . .
C01L C 0.23270(15) 0.70489(7) 1.0531(2) 0.0372(5) Uani 1 1 d . . . . .
H01L H 0.194978 0.718406 1.115656 0.045 Uiso 1 1 calc R U . . .
C01M C 0.20708(14) 0.66851(7) 0.9930(2) 0.0322(4) Uani 1 1 d . . . . .
C01N C 0.94364(14) 0.31224(7) 0.5156(2) 0.0341(5) Uani 1 1 d . . . . .
H01Q H 0.905863 0.322150 0.586107 0.041 Uiso 1 1 calc R U . . .
C01O C 0.94946(15) 0.27225(7) 0.4949(2) 0.0366(5) Uani 1 1 d . . . . .
H01R H 0.917091 0.254629 0.552557 0.044 Uiso 1 1 calc R U . . .
C01P C 1.09383(15) 0.47392(6) 0.3266(3) 0.0351(5) Uani 1 1 d . . . . .
H01S H 1.091955 0.501872 0.342448 0.042 Uiso 1 1 calc R U . . .
C01Q C 1.30609(15) 0.30878(7) 0.0766(3) 0.0363(5) Uani 1 1 d . . . . .
H01T H 1.365471 0.301868 0.102313 0.044 Uiso 1 1 calc R U . . .
C01R C 0.36848(14) 0.70200(7) 0.9312(2) 0.0348(5) Uani 1 1 d . . . . .
C01S C 1.00337(15) 0.25675(7) 0.3881(3) 0.0365(5) Uani 1 1 d . . . . .
H01V H 1.004992 0.228856 0.371032 0.044 Uiso 1 1 calc R U . . .
C01T C 1.27392(15) 0.30538(7) -0.0669(2) 0.0371(5) Uani 1 1 d . . . . .
H01W H 1.311403 0.296203 -0.139081 0.044 Uiso 1 1 calc R U . . .
C01U C 0.31260(16) 0.72171(7) 1.0231(3) 0.0396(5) Uani 1 1 d . . . . .
H01U H 0.329486 0.746645 1.064946 0.048 Uiso 1 1 calc R U . . .
C01V C 1.36121(16) 0.30852(7) 0.3723(3) 0.0407(5) Uani 1 1 d . . . . .
H01X H 1.407746 0.320752 0.317901 0.061 Uiso 1 1 calc R U . . .
H01Y H 1.358921 0.279865 0.352018 0.061 Uiso 1 1 calc R U . . .
H H 1.373645 0.312820 0.477215 0.061 Uiso 1 1 calc R U . . .
C01W C 0.09311(16) 0.62069(8) 0.9435(3) 0.0436(6) Uani 1 1 d . . . . .
H01A H 0.086917 0.629018 0.840973 0.065 Uiso 1 1 calc R U . . .
H01B H 0.035440 0.613022 0.976587 0.065 Uiso 1 1 calc R U . . .
H01E H 0.133277 0.597913 0.953101 0.065 Uiso 1 1 calc R U . . .
C01X C 1.2001(2) 0.29609(8) -0.3538(3) 0.0490(6) Uani 1 1 d . . . . .
H01Z H 1.164276 0.294025 -0.445861 0.074 Uiso 1 1 calc R U . . .
HA H 1.221425 0.269585 -0.324244 0.074 Uiso 1 1 calc R U . . .
HB H 1.250259 0.313702 -0.367265 0.074 Uiso 1 1 calc R U . . .
C01Y C 0.4711(2) 0.75580(10) 0.9435(5) 0.0769(11) Uani 1 1 d . . . . .
H01F H 0.428105 0.775195 0.903403 0.115 Uiso 1 1 calc R U . . .
H01G H 0.529585 0.762558 0.911512 0.115 Uiso 1 1 calc R U . . .
H01H H 0.472110 0.756384 1.050484 0.115 Uiso 1 1 calc R U . . .
H001 H 0.938(3) 0.4770(15) 0.012(5) 0.14(2) Uiso 1 1 d D . . . .
H002 H 0.478(3) 0.5003(16) 0.877(5) 0.15(2) Uiso 1 1 d D . . . .

loop_
_atom_site_aniso_label
_atom_site_aniso_U_11
_atom_site_aniso_U_22
_atom_site_aniso_U_33
_atom_site_aniso_U_23
_atom_site_aniso_U_13
_atom_site_aniso_U_12
O001 0.0302(8) 0.0332(8) 0.0411(8) -0.0106(6) 0.0103(6) 0.0017(6)
O002 0.0263(7) 0.0424(9) 0.0407(8) -0.0097(7) 0.0072(6) 0.0027(6)
O003 0.0252(7) 0.0390(9) 0.0448(9) -0.0088(7) 0.0124(6) -0.0018(6)
O004 0.0302(8) 0.0458(9) 0.0358(8) -0.0124(7) 0.0077(6) -0.0009(6)
O005 0.0328(8) 0.0449(9) 0.0378(8) -0.0043(7) -0.0015(6) 0.0066(7)
O006 0.0505(10) 0.0456(10) 0.0309(8) -0.0055(7) 0.0052(7) 0.0023(8)
O007 0.0348(9) 0.0569(11) 0.0425(9) -0.0012(8) 0.0150(7) 0.0059(7)
O008 0.0401(9) 0.0368(9) 0.0740(12) -0.0149(8) 0.0099(9) -0.0051(7)
C009 0.0232(9) 0.0247(9) 0.0262(9) -0.0020(7) 0.0012(7) 0.0007(7)
C00A 0.0237(9) 0.0238(9) 0.0282(9) -0.0011(7) 0.0056(7) 0.0002(7)
C00B 0.0224(9) 0.0266(9) 0.0260(9) -0.0014(7) 0.0037(7) -0.0011(7)
C00C 0.0251(9) 0.0257(10) 0.0289(10) -0.0016(7) -0.0002(7) 0.0003(7)
C00D 0.0228(9) 0.0270(10) 0.0279(9) 0.0002(7) 0.0052(7) 0.0006(7)
C00E 0.0245(9) 0.0277(10) 0.0288(10) -0.0018(7) 0.0049(7) 0.0011(7)
C00F 0.0241(9) 0.0277(10) 0.0285(10) -0.0001(7) 0.0051(7) 0.0008(7)
C00G 0.0231(9) 0.0303(10) 0.0226(9) -0.0017(7) 0.0009(7) 0.0046(7)
C00H 0.0234(9) 0.0320(10) 0.0247(9) -0.0032(7) 0.0033(7) 0.0038(7)
C00I 0.0256(10) 0.0309(10) 0.0289(10) -0.0053(8) 0.0037(8) 0.0014(8)
C00J 0.0247(9) 0.0296(10) 0.0282(10) 0.0002(7) 0.0049(7) 0.0008(7)
C00K 0.0238(9) 0.0254(9) 0.0276(9) -0.0026(7) 0.0049(7) 0.0007(7)
C00L 0.0267(10) 0.0280(10) 0.0277(10) -0.0026(7) 0.0041(8) 0.0016(8)
C00M 0.0229(9) 0.0299(10) 0.0282(10) -0.0006(8) 0.0047(7) 0.0010(7)
C00N 0.0249(9) 0.0299(10) 0.0274(10) -0.0026(7) 0.0049(7) 0.0011(7)
C00O 0.0252(9) 0.0269(10) 0.0285(9) -0.0036(7) 0.0018(7) 0.0005(7)
C00P 0.0296(10) 0.0221(9) 0.0322(10) -0.0029(7) 0.0076(8) -0.0005(7)
C00Q 0.0234(9) 0.0260(10) 0.0259(9) -0.0028(7) 0.0013(7) 0.0022(7)
C00R 0.0238(9) 0.0295(10) 0.0317(10) -0.0002(8) 0.0060(8) 0.0029(7)
C00S 0.0246(9) 0.0302(10) 0.0282(10) -0.0046(8) 0.0041(7) 0.0005(8)
C00T 0.0245(9) 0.0320(10) 0.0289(10) 0.0021(8) 0.0064(8) 0.0037(8)
C00U 0.0249(9) 0.0251(10) 0.0359(11) -0.0062(8) 0.0076(8) -0.0028(7)
C00V 0.0239(10) 0.0289(10) 0.0356(11) -0.0070(8) 0.0042(8) -0.0024(7)
C00W 0.0279(10) 0.0244(10) 0.0343(10) -0.0019(8) 0.0086(8) 0.0002(7)
C00X 0.0261(9) 0.0284(10) 0.0265(9) -0.0026(7) 0.0032(7) 0.0039(7)
C00Y 0.0247(9) 0.0299(10) 0.0280(9) 0.0005(8) 0.0026(7) -0.0006(7)
C00Z 0.0269(10) 0.0298(10) 0.0368(11) 0.0005(8) 0.0064(8) 0.0025(8)
C010 0.0271(10) 0.0300(10) 0.0244(9) -0.0031(7) 0.0023(7) 0.0041(8)
C011 0.0273(10) 0.0324(10) 0.0249(9) -0.0016(8) 0.0020(7) 0.0066(8)
C012 0.0285(10) 0.0408(12) 0.0258(10) -0.0012(8) 0.0067(8) 0.0039(8)
C013 0.0280(10) 0.0356(11) 0.0256(9) 0.0005(8) 0.0019(8) 0.0005(8)
C014 0.0297(10) 0.0337(11) 0.0235(9) 0.0000(8) 0.0024(8) 0.0044(8)
C015 0.0287(10) 0.0309(11) 0.0359(11) -0.0085(8) 0.0042(8) 0.0006(8)
C016 0.0343(11) 0.0306(11) 0.0310(10) 0.0019(8) 0.0091(8) 0.0017(8)
C017 0.0293(10) 0.0339(11) 0.0317(10) -0.0025(8) 0.0079(8) -0.0011(8)
C018 0.0291(10) 0.0318(11) 0.0316(10) -0.0058(8) 0.0050(8) 0.0005(8)
C019 0.0256(10) 0.0399(12) 0.0312(10) 0.0068(8) 0.0036(8) 0.0061(8)
C01A 0.0312(10) 0.0272(10) 0.0339(10) -0.0030(8) 0.0037(8) 0.0003(8)
C01B 0.0311(11) 0.0265(10) 0.0387(11) 0.0009(8) 0.0070(8) -0.0036(8)
C01C 0.0237(9) 0.0352(11) 0.0335(10) 0.0048(8) 0.0032(8) 0.0050(8)
C01D 0.0245(10) 0.0353(11) 0.0362(11) -0.0085(8) 0.0052(8) -0.0026(8)
C01E 0.0349(11) 0.0269(10) 0.0327(10) -0.0022(8) 0.0047(8) 0.0010(8)
C01F 0.0301(10) 0.0280(10) 0.0392(11) -0.0079(8) 0.0077(9) 0.0020(8)
C01G 0.0345(11) 0.0265(10) 0.0366(11) -0.0016(8) 0.0029(9) 0.0012(8)
C01H 0.0432(12) 0.0281(10) 0.0306(10) -0.0034(8) 0.0083(9) -0.0016(9)
C01I 0.0303(10) 0.0459(13) 0.0236(9) 0.0035(8) 0.0029(8) 0.0045(9)
C01J 0.0317(11) 0.0316(11) 0.0316(10) -0.0037(8) 0.0076(8) 0.0001(8)
C01K 0.0293(10) 0.0328(11) 0.0349(11) -0.0055(8) 0.0056(8) 0.0044(8)
C01L 0.0396(12) 0.0420(13) 0.0305(11) -0.0023(9) 0.0054(9) 0.0191(10)
C01M 0.0285(10) 0.0443(12) 0.0241(9) 0.0015(8) 0.0037(8) 0.0079(9)
C01N 0.0307(11) 0.0374(12) 0.0347(11) 0.0017(9) 0.0071(8) -0.0035(9)
C01O 0.0368(12) 0.0342(12) 0.0386(12) 0.0063(9) 0.0014(9) -0.0080(9)
C01P 0.0354(11) 0.0244(10) 0.0460(12) -0.0051(9) 0.0072(9) -0.0004(8)
C01Q 0.0291(11) 0.0320(11) 0.0485(13) -0.0045(9) 0.0087(9) 0.0029(8)
C01R 0.0317(11) 0.0350(12) 0.0379(11) -0.0058(9) 0.0040(9) 0.0029(9)
C01S 0.0390(12) 0.0263(11) 0.0441(12) 0.0019(9) 0.0007(9) -0.0020(9)
C01T 0.0403(12) 0.0349(11) 0.0372(11) -0.0051(9) 0.0128(9) -0.0006(9)
C01U 0.0470(13) 0.0326(12) 0.0393(12) -0.0098(9) 0.0023(10) 0.0070(10)
C01V 0.0372(12) 0.0407(13) 0.0435(13) 0.0002(10) -0.0037(10) 0.0045(10)
C01W 0.0325(12) 0.0529(15) 0.0459(13) 0.0075(11) 0.0061(10) -0.0002(10)
C01X 0.0649(17) 0.0497(15) 0.0332(12) -0.0063(10) 0.0103(11) 0.0063(13)
C01Y 0.0479(17) 0.0496(18) 0.134(3) -0.0331(19) 0.0123(19) -0.0095(14)

loop_
_atom_type_symbol
_atom_type_description
_atom_type_scat_dispersion_real
_atom_type_scat_dispersion_imag
_atom_type_scat_source
C C 0.0181 0.0091 'International Tables Vol C Tables 4.2.6.8 and 6.1.1.4'
H H 0.0000 0.0000 'International Tables Vol C Tables 4.2.6.8 and 6.1.1.4'
O O 0.0492 0.0322 'International Tables Vol C Tables 4.2.6.8 and 6.1.1.4'

loop_
_geom_angle_atom_site_label_1
_geom_angle_atom_site_label_2
_geom_angle_atom_site_label_3
_geom_angle
_geom_angle_site_symmetry_1
_geom_angle_site_symmetry_3
_geom_angle_publ_flag
C00I O001 H001 118(4) . . ?
C00V O002 H002 111(4) . . ?
C01A O005 C01V 116.12(17) . . ?
C01H O006 C01X 116.71(19) . . ?
C01M O007 C01W 116.56(17) . . ?
C01R O008 C01Y 118.0(2) . . ?
C00J C009 C00O 118.63(17) . . ?
C00Q C009 C00J 121.02(18) . . ?
C00Q C009 C00O 120.34(18) . . ?
C00E C00A C00B 119.41(17) . . ?
C00E C00A C00R 122.20(17) . . ?
C00R C00A C00B 118.37(17) . . ?
C00K C00B C00A 120.46(17) . . ?
C00K C00B C00N 121.58(17) . . ?
C00N C00B C00A 117.94(17) . . ?
C00Q C00C C00Y 119.90(18) . . ?
C00Q C00C C01G 121.73(18) . . ?
C01G C00C C00Y 118.37(19) . . ?
C00K C00D C00F 119.60(17) . . ?
C00K C00D C00T 122.54(18) . . ?
C00T C00D C00F 117.85(17) . . ?
C00A C00E C00F 120.41(18) . . ?
C00A C00E C011 119.48(17) . . ?
C00F C00E C011 120.11(17) . . ?
C00E C00F C00D 120.15(18) . . ?
C00E C00F C012 121.50(18) . . ?
C012 C00F C00D 118.35(18) . . ?
C00M C00G C010 123.15(18) . . ?
C00M C00G C015 118.51(18) . . ?
C015 C00G C010 118.34(18) . . ?
C00L C00H C00I 120.45(18) . . ?
C01D C00H C00I 119.73(18) . . ?
C01D C00H C00L 119.81(18) . . ?
O001 C00I C00H 117.43(18) . . ?
O003 C00I O001 123.78(18) . . ?
O003 C00I C00H 118.79(18) . . ?
C009 C00J H00J 119.3 . . ?
C01B C00J C009 121.44(19) . . ?
C01B C00J H00J 119.3 . . ?
C00B C00K C00D 119.90(17) . . ?
C00B C00K C00X 118.71(17) . . ?
C00D C00K C00X 121.38(17) . . ?
C00H C00L H00L 120.1 . . ?
C00M C00L C00H 119.86(19) . . ?
C00M C00L H00L 120.1 . . ?
C00G C00M H00M 119.5 . . ?
C00L C00M C00G 120.96(18) . . ?
C00L C00M H00M 119.5 . . ?
C00B C00N H00N 119.2 . . ?
C013 C00N C00B 121.66(18) . . ?
C013 C00N H00N 119.2 . . ?
C00S C00O C009 119.57(18) . . ?
C00S C00O C01F 122.62(18) . . ?
C01F C00O C009 117.74(18) . . ?
C01A C00P C00Q 121.98(18) . . ?
C01E C00P C00Q 119.50(18) . . ?
C01E C00P C01A 118.50(18) . . ?
C009 C00Q C00C 119.96(18) . . ?
C009 C00Q C00P 119.84(17) . . ?
C00C C00Q C00P 120.16(17) . . ?
C00A C00R H00R 119.4 . . ?
C01C C00R C00A 121.27(18) . . ?
C01C C00R H00R 119.4 . . ?
C00O C00S C00Y 119.85(18) . . ?
C00O C00S C017 121.64(18) . . ?
C00Y C00S C017 118.50(18) . . ?
C00D C00T H00T 119.2 . . ?
C019 C00T C00D 121.65(19) . . ?
C019 C00T H00T 119.2 . . ?
C00Z C00U C00V 120.92(19) . . ?
C00Z C00U C018 119.63(18) . . ?
C018 C00U C00V 119.45(19) . . ?
O002 C00V C00U 117.49(18) . . ?
O004 C00V O002 123.88(19) . . ?
O004 C00V C00U 118.63(18) . . ?
C016 C00W C01J 119.58(19) . . ?
C01K C00W C016 118.26(18) . . ?
C01K C00W C01J 122.16(19) . . ?
C00K C00X H00X 118.3 . . ?
C010 C00X C00K 123.40(18) . . ?
C010 C00X H00X 118.3 . . ?
C00S C00Y C00C 120.14(18) . . ?
C00S C00Y C01N 121.94(19) . . ?
C01N C00Y C00C 117.92(19) . . ?
C00U C00Z H00Z 120.1 . . ?
C016 C00Z C00U 119.81(19) . . ?
C016 C00Z H00Z 120.1 . . ?
C00G C010 H010 116.9 . . ?
C00X C010 C00G 126.10(18) . . ?
C00X C010 H010 116.9 . . ?
C014 C011 C00E 119.81(18) . . ?
C01R C011 C00E 120.69(19) . . ?
C01R C011 C014 119.49(19) . . ?
C00F C012 H012 119.3 . . ?
C01I C012 C00F 121.38(19) . . ?
C01I C012 H012 119.3 . . ?
C00N C013 H013 119.9 . . ?
C00N C013 C01C 120.22(19) . . ?
C01C C013 H013 119.9 . . ?
C011 C014 H014 119.7 . . ?
C01M C014 C011 120.7(2) . . ?
C01M C014 H014 119.7 . . ?
C00G C015 H015 119.5 . . ?
C01D C015 C00G 120.93(19) . . ?
C01D C015 H015 119.5 . . ?
C00W C016 H016 119.4 . . ?
C00Z C016 C00W 121.1(2) . . ?
C00Z C016 H016 119.4 . . ?
C00S C017 H017 117.7 . . ?
C01J C017 C00S 124.7(2) . . ?
C01J C017 H017 117.7 . . ?
C00U C018 H018 119.9 . . ?
C01K C018 C00U 120.1(2) . . ?
C01K C018 H018 119.9 . . ?
C00T C019 H019 119.8 . . ?
C00T C019 C01I 120.39(19) . . ?
C01I C019 H019 119.8 . . ?
O005 C01A C00P 116.21(18) . . ?
O005 C01A C01Q 124.12(19) . . ?
C01Q C01A C00P 119.7(2) . . ?
C00J C01B H01J 120.0 . . ?
C00J C01B C01P 120.08(19) . . ?
C01P C01B H01J 120.0 . . ?
C00R C01C C013 120.51(19) . . ?
C00R C01C H01C 119.7 . . ?
C013 C01C H01C 119.7 . . ?
C00H C01D H01D 120.1 . . ?
C015 C01D C00H 119.84(19) . . ?
C015 C01D H01D 120.1 . . ?
C00P C01E H01K 119.1 . . ?
C00P C01E C01H 121.8(2) . . ?
C01H C01E H01K 119.1 . . ?
C00O C01F H01M 119.1 . . ?
C01P C01F C00O 121.75(19) . . ?
C01P C01F H01M 119.1 . . ?
C00C C01G H01N 119.3 . . ?
C01S C01G C00C 121.4(2) . . ?
C01S C01G H01N 119.3 . . ?
O006 C01H C01E 115.5(2) . . ?
O006 C01H C01T 125.7(2) . . ?
C01T C01H C01E 118.9(2) . . ?
C012 C01I C019 120.29(19) . . ?
C012 C01I H01I 119.9 . . ?
C019 C01I H01I 119.9 . . ?
C00W C01J H01O 117.1 . . ?
C017 C01J C00W 125.7(2) . . ?
C017 C01J H01O 117.1 . . ?
C00W C01K H01P 119.5 . . ?
C018 C01K C00W 121.0(2) . . ?
C018 C01K H01P 119.5 . . ?
C01M C01L H01L 119.6 . . ?
C01U C01L H01L 119.6 . . ?
C01U C01L C01M 120.7(2) . . ?
O007 C01M C014 122.9(2) . . ?
O007 C01M C01L 117.73(19) . . ?
C01L C01M C014 119.3(2) . . ?
C00Y C01N H01Q 119.2 . . ?
C01O C01N C00Y 121.6(2) . . ?
C01O C01N H01Q 119.2 . . ?
C01N C01O H01R 119.8 . . ?
C01N C01O C01S 120.4(2) . . ?
C01S C01O H01R 119.8 . . ?
C01B C01P H01S 119.8 . . ?
C01F C01P C01B 120.34(19) . . ?
C01F C01P H01S 119.8 . . ?
C01A C01Q H01T 119.7 . . ?
C01T C01Q C01A 120.5(2) . . ?
C01T C01Q H01T 119.7 . . ?
O008 C01R C011 116.84(19) . . ?
O008 C01R C01U 123.4(2) . . ?
C011 C01R C01U 119.8(2) . . ?
C01G C01S C01O 120.1(2) . . ?
C01G C01S H01V 119.9 . . ?
C01O C01S H01V 119.9 . . ?
C01H C01T C01Q 120.6(2) . . ?
C01H C01T H01W 119.7 . . ?
C01Q C01T H01W 119.7 . . ?
C01L C01U C01R 120.0(2) . . ?
C01L C01U H01U 120.0 . . ?
C01R C01U H01U 120.0 . . ?
O005 C01V H01X 109.5 . . ?
O005 C01V H01Y 109.5 . . ?
O005 C01V H 109.5 . . ?
H01X C01V H01Y 109.5 . . ?
H01X C01V H 109.5 . . ?
H01Y C01V H 109.5 . . ?
O007 C01W H01A 109.5 . . ?
O007 C01W H01B 109.5 . . ?
O007 C01W H01E 109.5 . . ?
H01A C01W H01B 109.5 . . ?
H01A C01W H01E 109.5 . . ?
H01B C01W H01E 109.5 . . ?
O006 C01X H01Z 109.5 . . ?
O006 C01X HA 109.5 . . ?
O006 C01X HB 109.5 . . ?
H01Z C01X HA 109.5 . . ?
H01Z C01X HB 109.5 . . ?
HA C01X HB 109.5 . . ?
O008 C01Y H01F 109.5 . . ?
O008 C01Y H01G 109.5 . . ?
O008 C01Y H01H 109.5 . . ?
H01F C01Y H01G 109.5 . . ?
H01F C01Y H01H 109.5 . . ?
H01G C01Y H01H 109.5 . . ?

loop_
_geom_bond_atom_site_label_1
_geom_bond_atom_site_label_2
_geom_bond_distance
_geom_bond_site_symmetry_2
_geom_bond_publ_flag
O001 C00I 1.279(3) . ?
O001 H001 0.87(2) . ?
O002 C00V 1.280(3) . ?
O002 H002 0.86(2) . ?
O003 C00I 1.268(2) . ?
O004 C00V 1.262(3) . ?
O005 C01A 1.365(3) . ?
O005 C01V 1.428(3) . ?
O006 C01H 1.371(3) . ?
O006 C01X 1.421(3) . ?
O007 C01M 1.382(3) . ?
O007 C01W 1.426(3) . ?
O008 C01R 1.370(3) . ?
O008 C01Y 1.414(3) . ?
C009 C00J 1.431(3) . ?
C009 C00O 1.440(3) . ?
C009 C00Q 1.406(3) . ?
C00A C00B 1.438(3) . ?
C00A C00E 1.407(3) . ?
C00A C00R 1.432(3) . ?
C00B C00K 1.410(3) . ?
C00B C00N 1.431(3) . ?
C00C C00Q 1.408(3) . ?
C00C C00Y 1.434(3) . ?
C00C C01G 1.430(3) . ?
C00D C00F 1.440(3) . ?
C00D C00K 1.411(3) . ?
C00D C00T 1.431(3) . ?
C00E C00F 1.407(3) . ?
C00E C011 1.497(3) . ?
C00F C012 1.433(3) . ?
C00G C00M 1.396(3) . ?
C00G C010 1.467(3) . ?
C00G C015 1.402(3) . ?
C00H C00I 1.480(3) . ?
C00H C00L 1.398(3) . ?
C00H C01D 1.394(3) . ?
C00J H00J 0.9500 . ?
C00J C01B 1.359(3) . ?
C00K C00X 1.483(3) . ?
C00L H00L 0.9500 . ?
C00L C00M 1.383(3) . ?
C00M H00M 0.9500 . ?
C00N H00N 0.9500 . ?
C00N C013 1.355(3) . ?
C00O C00S 1.411(3) . ?
C00O C01F 1.431(3) . ?
C00P C00Q 1.499(3) . ?
C00P C01A 1.402(3) . ?
C00P C01E 1.389(3) . ?
C00R H00R 0.9500 . ?
C00R C01C 1.355(3) . ?
C00S C00Y 1.413(3) . ?
C00S C017 1.485(3) . ?
C00T H00T 0.9500 . ?
C00T C019 1.357(3) . ?
C00U C00V 1.486(3) . ?
C00U C00Z 1.392(3) . ?
C00U C018 1.393(3) . ?
C00W C016 1.397(3) . ?
C00W C01J 1.474(3) . ?
C00W C01K 1.395(3) . ?
C00X H00X 0.9500 . ?
C00X C010 1.338(3) . ?
C00Y C01N 1.427(3) . ?
C00Z H00Z 0.9500 . ?
C00Z C016 1.389(3) . ?
C010 H010 0.9500 . ?
C011 C014 1.396(3) . ?
C011 C01R 1.392(3) . ?
C012 H012 0.9500 . ?
C012 C01I 1.357(3) . ?
C013 H013 0.9500 . ?
C013 C01C 1.420(3) . ?
C014 H014 0.9500 . ?
C014 C01M 1.390(3) . ?
C015 H015 0.9500 . ?
C015 C01D 1.383(3) . ?
C016 H016 0.9500 . ?
C017 H017 0.9500 . ?
C017 C01J 1.331(3) . ?
C018 H018 0.9500 . ?
C018 C01K 1.385(3) . ?
C019 H019 0.9500 . ?
C019 C01I 1.418(3) . ?
C01A C01Q 1.396(3) . ?
C01B H01J 0.9500 . ?
C01B C01P 1.424(3) . ?
C01C H01C 0.9500 . ?
C01D H01D 0.9500 . ?
C01E H01K 0.9500 . ?
C01E C01H 1.394(3) . ?
C01F H01M 0.9500 . ?
C01F C01P 1.359(3) . ?
C01G H01N 0.9500 . ?
C01G C01S 1.359(3) . ?
C01H C01T 1.380(3) . ?
C01I H01I 0.9500 . ?
C01J H01O 0.9500 . ?
C01K H01P 0.9500 . ?
C01L H01L 0.9500 . ?
C01L C01M 1.386(3) . ?
C01L C01U 1.384(4) . ?
C01N H01Q 0.9500 . ?
C01N C01O 1.359(3) . ?
C01O H01R 0.9500 . ?
C01O C01S 1.413(3) . ?
C01P H01S 0.9500 . ?
C01Q H01T 0.9500 . ?
C01Q C01T 1.382(3) . ?
C01R C01U 1.398(3) . ?
C01S H01V 0.9500 . ?
C01T H01W 0.9500 . ?
C01U H01U 0.9500 . ?
C01V H01X 0.9800 . ?
C01V H01Y 0.9800 . ?
C01V H 0.9800 . ?
C01W H01A 0.9800 . ?
C01W H01B 0.9800 . ?
C01W H01E 0.9800 . ?
C01X H01Z 0.9800 . ?
C01X HA 0.9800 . ?
C01X HB 0.9800 . ?
C01Y H01F 0.9800 . ?
C01Y H01G 0.9800 . ?
C01Y H01H 0.9800 . ?

loop_
_geom_torsion_atom_site_label_1
_geom_torsion_atom_site_label_2
_geom_torsion_atom_site_label_3
_geom_torsion_atom_site_label_4
_geom_torsion
_geom_torsion_site_symmetry_1
_geom_torsion_site_symmetry_2
_geom_torsion_site_symmetry_3
_geom_torsion_site_symmetry_4
_geom_torsion_publ_flag
O005 C01A C01Q C01T 179.5(2) . . . . ?
O006 C01H C01T C01Q -178.0(2) . . . . ?
O008 C01R C01U C01L 178.2(2) . . . . ?
C009 C00J C01B C01P -1.0(3) . . . . ?
C009 C00O C00S C00Y 1.4(3) . . . . ?
C009 C00O C00S C017 -179.31(18) . . . . ?
C009 C00O C01F C01P -1.0(3) . . . . ?
C00A C00B C00K C00D -0.7(3) . . . . ?
C00A C00B C00K C00X -179.22(17) . . . . ?
C00A C00B C00N C013 -2.1(3) . . . . ?
C00A C00E C00F C00D -1.2(3) . . . . ?
C00A C00E C00F C012 178.58(19) . . . . ?
C00A C00E C011 C014 76.4(3) . . . . ?
C00A C00E C011 C01R -102.3(2) . . . . ?
C00A C00R C01C C013 0.1(3) . . . . ?
C00B C00A C00E C00F -1.2(3) . . . . ?
C00B C00A C00E C011 178.51(18) . . . . ?
C00B C00A C00R C01C -1.4(3) . . . . ?
C00B C00K C00X C010 120.4(2) . . . . ?
C00B C00N C013 C01C 0.8(3) . . . . ?
C00C C00Y C01N C01O -1.8(3) . . . . ?
C00C C01G C01S C01O -0.8(3) . . . . ?
C00D C00F C012 C01I -0.6(3) . . . . ?
C00D C00K C00X C010 -58.1(3) . . . . ?
C00D C00T C019 C01I 0.3(3) . . . . ?
C00E C00A C00B C00K 2.1(3) . . . . ?
C00E C00A C00B C00N -176.07(18) . . . . ?
C00E C00A C00R C01C 177.0(2) . . . . ?
C00E C00F C012 C01I 179.6(2) . . . . ?
C00E C011 C014 C01M 179.93(18) . . . . ?
C00E C011 C01R O008 1.2(3) . . . . ?
C00E C011 C01R C01U -179.3(2) . . . . ?
C00F C00D C00K C00B -1.7(3) . . . . ?
C00F C00D C00K C00X 176.84(18) . . . . ?
C00F C00D C00T C019 -2.7(3) . . . . ?
C00F C00E C011 C014 -103.9(2) . . . . ?
C00F C00E C011 C01R 77.4(3) . . . . ?
C00F C012 C01I C019 -1.8(3) . . . . ?
C00G C015 C01D C00H -1.9(3) . . . . ?
C00H C00L C00M C00G -1.4(3) . . . . ?
C00I C00H C00L C00M 177.43(18) . . . . ?
C00I C00H C01D C015 -175.8(2) . . . . ?
C00J C009 C00O C00S -176.76(18) . . . . ?
C00J C009 C00O C01F 0.4(3) . . . . ?
C00J C009 C00Q C00C 176.52(18) . . . . ?
C00J C009 C00Q C00P -5.7(3) . . . . ?
C00J C01B C01P C01F 0.4(3) . . . . ?
C00K C00B C00N C013 179.72(19) . . . . ?
C00K C00D C00F C00E 2.6(3) . . . . ?
C00K C00D C00F C012 -177.13(19) . . . . ?
C00K C00D C00T C019 177.3(2) . . . . ?
C00K C00X C010 C00G -178.31(19) . . . . ?
C00L C00H C00I O001 -2.3(3) . . . . ?
C00L C00H C00I O003 177.69(19) . . . . ?
C00L C00H C01D C015 3.1(3) . . . . ?
C00M C00G C010 C00X -19.8(3) . . . . ?
C00M C00G C015 C01D -0.9(3) . . . . ?
C00N C00B C00K C00D 177.46(18) . . . . ?
C00N C00B C00K C00X -1.1(3) . . . . ?
C00N C013 C01C C00R 0.3(3) . . . . ?
C00O C009 C00J C01B 0.6(3) . . . . ?
C00O C009 C00Q C00C -2.7(3) . . . . ?
C00O C009 C00Q C00P 175.05(17) . . . . ?
C00O C00S C00Y C00C -5.0(3) . . . . ?
C00O C00S C00Y C01N 175.87(19) . . . . ?
C00O C00S C017 C01J 61.0(3) . . . . ?
C00O C01F C01P C01B 0.6(3) . . . . ?
C00P C01A C01Q C01T -1.5(3) . . . . ?
C00P C01E C01H O006 177.74(19) . . . . ?
C00P C01E C01H C01T -2.3(3) . . . . ?
C00Q C009 C00J C01B -178.66(19) . . . . ?
C00Q C009 C00O C00S 2.5(3) . . . . ?
C00Q C009 C00O C01F 179.66(18) . . . . ?
C00Q C00C C00Y C00S 4.8(3) . . . . ?
C00Q C00C C00Y C01N -176.04(18) . . . . ?
C00Q C00C C01G C01S 177.3(2) . . . . ?
C00Q C00P C01A O005 1.6(3) . . . . ?
C00Q C00P C01A C01Q -177.39(19) . . . . ?
C00Q C00P C01E C01H 179.32(19) . . . . ?
C00R C00A C00B C00K -179.43(18) . . . . ?
C00R C00A C00B C00N 2.4(3) . . . . ?
C00R C00A C00E C00F -179.57(19) . . . . ?
C00R C00A C00E C011 0.1(3) . . . . ?
C00S C00O C01F C01P 176.1(2) . . . . ?
C00S C00Y C01N C01O 177.3(2) . . . . ?
C00S C017 C01J C00W 178.46(19) . . . . ?
C00T C00D C00F C00E -177.48(19) . . . . ?
C00T C00D C00F C012 2.8(3) . . . . ?
C00T C00D C00K C00B 178.42(19) . . . . ?
C00T C00D C00K C00X -3.1(3) . . . . ?
C00T C019 C01I C012 2.0(3) . . . . ?
C00U C00Z C016 C00W -0.4(3) . . . . ?
C00U C018 C01K C00W -0.3(3) . . . . ?
C00V C00U C00Z C016 -179.29(19) . . . . ?
C00V C00U C018 C01K 179.63(19) . . . . ?
C00Y C00C C00Q C009 -0.9(3) . . . . ?
C00Y C00C C00Q C00P -178.67(18) . . . . ?
C00Y C00C C01G C01S -2.7(3) . . . . ?
C00Y C00S C017 C01J -119.7(2) . . . . ?
C00Y C01N C01O C01S -1.6(3) . . . . ?
C00Z C00U C00V O002 8.0(3) . . . . ?
C00Z C00U C00V O004 -171.64(19) . . . . ?
C00Z C00U C018 C01K -0.8(3) . . . . ?
C010 C00G C00M C00L -177.30(18) . . . . ?
C010 C00G C015 C01D 178.99(19) . . . . ?
C011 C00E C00F C00D 179.15(18) . . . . ?
C011 C00E C00F C012 -1.1(3) . . . . ?
C011 C014 C01M O007 -177.47(19) . . . . ?
C011 C014 C01M C01L 0.0(3) . . . . ?
C011 C01R C01U C01L -1.3(3) . . . . ?
C014 C011 C01R O008 -177.6(2) . . . . ?
C014 C011 C01R C01U 1.9(3) . . . . ?
C015 C00G C00M C00L 2.6(3) . . . . ?
C015 C00G C010 C00X 160.4(2) . . . . ?
C016 C00W C01J C017 -168.6(2) . . . . ?
C016 C00W C01K C018 1.0(3) . . . . ?
C017 C00S C00Y C00C 175.66(18) . . . . ?
C017 C00S C00Y C01N -3.4(3) . . . . ?
C018 C00U C00V O002 -172.36(19) . . . . ?
C018 C00U C00V O004 8.0(3) . . . . ?
C018 C00U C00Z C016 1.1(3) . . . . ?
C01A C00P C00Q C009 91.1(2) . . . . ?
C01A C00P C00Q C00C -91.2(2) . . . . ?
C01A C00P C01E C01H 0.6(3) . . . . ?
C01A C01Q C01T C01H -0.1(3) . . . . ?
C01D C00H C00I O001 176.54(19) . . . . ?
C01D C00H C00I O003 -3.5(3) . . . . ?
C01D C00H C00L C00M -1.4(3) . . . . ?
C01E C00P C00Q C009 -87.5(2) . . . . ?
C01E C00P C00Q C00C 90.2(2) . . . . ?
C01E C00P C01A O005 -179.70(18) . . . . ?
C01E C00P C01A C01Q 1.3(3) . . . . ?
C01E C01H C01T C01Q 2.0(3) . . . . ?
C01F C00O C00S C00Y -175.62(19) . . . . ?
C01F C00O C00S C017 3.7(3) . . . . ?
C01G C00C C00Q C009 179.14(19) . . . . ?
C01G C00C C00Q C00P 1.4(3) . . . . ?
C01G C00C C00Y C00S -175.23(19) . . . . ?
C01G C00C C00Y C01N 3.9(3) . . . . ?
C01J C00W C016 C00Z -179.83(19) . . . . ?
C01J C00W C01K C018 -179.8(2) . . . . ?
C01K C00W C016 C00Z -0.7(3) . . . . ?
C01K C00W C01J C017 12.3(3) . . . . ?
C01M C01L C01U C01R 0.0(3) . . . . ?
C01N C01O C01S C01G 3.0(3) . . . . ?
C01R C011 C014 C01M -1.3(3) . . . . ?
C01U C01L C01M O007 178.2(2) . . . . ?
C01U C01L C01M C014 0.6(3) . . . . ?
C01V O005 C01A C00P 169.35(19) . . . . ?
C01V O005 C01A C01Q -11.7(3) . . . . ?
C01W O007 C01M C014 -16.5(3) . . . . ?
C01W O007 C01M C01L 166.0(2) . . . . ?
C01X O006 C01H C01E -178.3(2) . . . . ?
C01X O006 C01H C01T 1.7(3) . . . . ?
C01Y O008 C01R C011 176.0(3) . . . . ?
C01Y O008 C01R C01U -3.5(4) . . . . ?

loop_
_smtbx_masks_void_nr
_smtbx_masks_void_average_x
_smtbx_masks_void_average_y
_smtbx_masks_void_average_z
_smtbx_masks_void_volume
_smtbx_masks_void_count_electrons
_smtbx_masks_void_content
1 0.444 0.183 0.269 21.3 0.4 ?
2 0.444 0.317 0.769 21.3 0.4 ?
3 0.556 0.683 0.231 21.3 0.4 ?
4 0.556 0.817 0.731 21.3 0.4 ?
